data_7127242
loop_
_publ_author_name
'Zhang, Dong'
'Dong, Shunxi'
'He, Qianwen'
'Luo, Yao'
'Liu, Yun'
'Liu, Xiaohua'
'Feng, Xiaoming'

_publ_section_title
;
 Enantioselective dicarbofunctionalization of (<i>E</i>)-alkenyloxindoles
 with pyridinium salts by chiral Lewis acid/photo relay catalysis.
;
_journal_issue 84
_journal_name_full 'Chemical communications (Cambridge, England)'
_journal_page_first 12757
_journal_page_last 12760
_journal_paper_doi 10.1039/d0cc05621a
_journal_volume 56
_journal_year 2020
_chemical_formula_moiety 'C27 H25 Br N2 O4'
_chemical_formula_sum 'C27 H25 Br N2 O4'
_chemical_formula_weight 521.40
_chemical_properties_physical Light-sensitive
_space_group_crystal_system monoclinic
_space_group_IT_number 14
_space_group_name_Hall '-P 2ybc'
_space_group_name_H-M_alt 'P 1 21/c 1'
_atom_sites_solution_hydrogens mixed
_atom_sites_solution_primary dual
_atom_sites_solution_secondary difmap
_audit_creation_method SHELXL-2018/3
_audit_update_record
;
2020-06-12 deposited with the CCDC.	2020-09-15 downloaded from the CCDC.
;
_cell_angle_alpha 90
_cell_angle_beta 106.3160(10)
_cell_angle_gamma 90
_cell_formula_units_Z 4
_cell_length_a 13.2371(4)
_cell_length_b 16.5924(5)
_cell_length_c 11.5023(3)
_cell_measurement_reflns_used 9778
_cell_measurement_temperature 170(2)
_cell_measurement_theta_max 72.36
_cell_measurement_theta_min 3.48
_cell_volume 2424.57(12)
_computing_cell_refinement 'Bruker SAINT'
_computing_data_collection 'Bruker APEX3'
_computing_data_reduction 'Bruker SAINT'
_computing_molecular_graphics 'Bruker SHELXTL'
_computing_publication_material 'Bruker SHELXTL'
_computing_structure_refinement 'SHELXL-2018/3 (Sheldrick, 2018)'
_computing_structure_solution 'SHELXT (Sheldrick 2008)'
_diffrn_ambient_temperature 170(2)
_diffrn_measured_fraction_theta_full 0.995
_diffrn_measured_fraction_theta_max 0.995
_diffrn_measurement_device_type 'Bruker D8 Venture Photon II'
_diffrn_measurement_method '\f and \w scans'
_diffrn_radiation_type CuK\a
_diffrn_radiation_wavelength 1.54178
_diffrn_reflns_av_R_equivalents 0.0359
_diffrn_reflns_av_unetI/netI 0.0186
_diffrn_reflns_Laue_measured_fraction_full 0.995
_diffrn_reflns_Laue_measured_fraction_max 0.995
_diffrn_reflns_limit_h_max 16
_diffrn_reflns_limit_h_min -15
_diffrn_reflns_limit_k_max 20
_diffrn_reflns_limit_k_min -20
_diffrn_reflns_limit_l_max 14
_diffrn_reflns_limit_l_min -14
_diffrn_reflns_number 44480
_diffrn_reflns_point_group_measured_fraction_full 0.995
_diffrn_reflns_point_group_measured_fraction_max 0.995
_diffrn_reflns_theta_full 67.679
_diffrn_reflns_theta_max 72.401
_diffrn_reflns_theta_min 3.479
_exptl_absorpt_coefficient_mu 2.608
_exptl_absorpt_correction_T_max 0.8894
_exptl_absorpt_correction_T_min 0.7382
_exptl_absorpt_correction_type numerical
_exptl_absorpt_process_details 'SADABS (Krause et al., 2015)'
_exptl_crystal_colour yellow
_exptl_crystal_density_diffrn 1.428
_exptl_crystal_description block
_exptl_crystal_F_000 1072
_exptl_crystal_recrystallization_method 'Re-crystallisation from solvent: EtOAc, PE'
_exptl_crystal_size_max 0.156
_exptl_crystal_size_mid 0.080
_exptl_crystal_size_min 0.074
_refine_diff_density_max 1.302
_refine_diff_density_min -1.217
_refine_diff_density_rms 0.058
_refine_ls_extinction_method none
_refine_ls_goodness_of_fit_ref 1.063
_refine_ls_hydrogen_treatment mixed
_refine_ls_matrix_type full
_refine_ls_number_parameters 314
_refine_ls_number_reflns 4773
_refine_ls_number_restraints 1
_refine_ls_restrained_S_all 1.063
_refine_ls_R_factor_all 0.0441
_refine_ls_R_factor_gt 0.0417
_refine_ls_shift/su_max 0.000
_refine_ls_shift/su_mean 0.000
_refine_ls_structure_factor_coef Fsqd
_refine_ls_weighting_details 'w=1/[\s^2^(Fo^2^)+(0.0399P)^2^+2.6960P] where P=(Fo^2^+2Fc^2^)/3'
_refine_ls_weighting_scheme calc
_refine_ls_wR_factor_gt 0.1010
_refine_ls_wR_factor_ref 0.1031
_reflns_Friedel_coverage 0.000
_reflns_number_gt 4508
_reflns_number_total 4773
_reflns_threshold_expression 'I > 2\s(I)'
_cod_data_source_file d0cc05621a2.cif
_cod_data_source_block zhd019
_cod_depositor_comments 'Adding full bibliography for 7127240--7127244.cif.'
_cod_original_sg_symbol_H-M 'P 21/c'
_cod_database_code 7127242
_shelx_shelxl_version_number 2018/3
_shelx_space_group_comment
; 
The symmetry employed for this shelxl refinement is uniquely defined 
by the following loop, which should always be used as a source of 
symmetry information in preference to the above space-group names. 
They are only intended as comments. 
;
_shelx_estimated_absorpt_t_min 0.686
_shelx_estimated_absorpt_t_max 0.830

loop_
_space_group_symop_operation_xyz
'x, y, z'
'-x, y+1/2, -z+1/2'
'-x, -y, -z'
'x, -y-1/2, z-1/2'

loop_
_atom_site_label
_atom_site_type_symbol
_atom_site_fract_x
_atom_site_fract_y
_atom_site_fract_z
_atom_site_U_iso_or_equiv
_atom_site_adp_type
_atom_site_occupancy
_atom_site_site_symmetry_order
_atom_site_calc_flag
_atom_site_refinement_flags_posn
_atom_site_refinement_flags_adp
_atom_site_refinement_flags_occupancy
_atom_site_disorder_assembly
_atom_site_disorder_group
Br Br 0.05536(2) 0.29937(2) 0.27228(3) 0.05465(12) Uani 1 1 d . . . . .
O1 O 0.48339(15) 0.34239(12) 0.2192(2) 0.0584(6) Uani 1 1 d . . . . .
O2 O 0.37623(12) 0.61793(10) 0.32507(15) 0.0383(4) Uani 1 1 d . . . . .
O3 O 0.24817(11) 0.61142(8) 0.14712(13) 0.0289(3) Uani 1 1 d . . . . .
O4 O 0.12488(11) 0.43551(9) 0.03347(12) 0.0296(3) Uani 1 1 d . . . . .
N1 N 0.04895(13) 0.50423(11) 0.16101(15) 0.0274(4) Uani 1 1 d D . . . .
H1N H -0.0065(17) 0.5224(16) 0.109(2) 0.039(7) Uiso 1 1 d D . . . .
N2 N 0.36336(15) 0.38142(12) 0.36265(18) 0.0386(5) Uani 1 1 d . . . . .
C1 C 0.48860(18) 0.41344(15) 0.2454(2) 0.0404(6) Uani 1 1 d . . . . .
C2 C 0.41302(16) 0.44557(14) 0.3154(2) 0.0326(5) Uani 1 1 d . . . . .
H2 H 0.451223 0.482391 0.382161 0.039 Uiso 1 1 calc R U . . .
C3 C 0.31926(15) 0.49013(12) 0.22744(18) 0.0268(4) Uani 1 1 d . . . . .
H3 H 0.319558 0.477231 0.142609 0.032 Uiso 1 1 calc R U . . .
C4 C 0.21779(15) 0.45270(12) 0.24962(17) 0.0256(4) Uani 1 1 d . . . . .
C5 C 0.12583(15) 0.46123(12) 0.13343(17) 0.0251(4) Uani 1 1 d . . . . .
C6 C 0.32022(15) 0.58086(13) 0.24125(19) 0.0281(4) Uani 1 1 d . . . . .
C7 C 0.22937(18) 0.69953(13) 0.1302(2) 0.0335(5) Uani 1 1 d . . . . .
C8 C 0.2063(2) 0.73594(16) 0.2408(3) 0.0451(6) Uani 1 1 d . . . . .
H8A H 0.270669 0.736264 0.308505 0.068 Uiso 1 1 calc R U . . .
H8B H 0.152230 0.703823 0.262745 0.068 Uiso 1 1 calc R U . . .
H8C H 0.180897 0.791301 0.222705 0.068 Uiso 1 1 calc R U . . .
C9 C 0.3243(2) 0.73739(16) 0.1029(3) 0.0471(6) Uani 1 1 d . . . . .
H9A H 0.385417 0.733102 0.174267 0.071 Uiso 1 1 calc R U . . .
H9B H 0.309820 0.794320 0.082093 0.071 Uiso 1 1 calc R U . . .
H9C H 0.339125 0.709246 0.034564 0.071 Uiso 1 1 calc R U . . .
C10 C 0.1335(2) 0.70151(15) 0.0208(3) 0.0463(6) Uani 1 1 d . . . . .
H10A H 0.148374 0.671591 -0.045959 0.069 Uiso 1 1 calc R U . . .
H10B H 0.116343 0.757531 -0.003996 0.069 Uiso 1 1 calc R U . . .
H10C H 0.073649 0.676688 0.041650 0.069 Uiso 1 1 calc R U . . .
C11 C 0.56376(18) 0.46812(16) 0.2107(2) 0.0402(5) Uani 1 1 d . . . . .
C12 C 0.5771(2) 0.54830(18) 0.2457(2) 0.0460(6) Uani 1 1 d . . . . .
H12 H 0.536961 0.570520 0.294540 0.055 Uiso 1 1 calc R U . . .
C13 C 0.6489(2) 0.5963(2) 0.2097(3) 0.0578(7) Uani 1 1 d . . . . .
H13 H 0.657352 0.651276 0.233681 0.069 Uiso 1 1 calc R U . . .
C14 C 0.7080(3) 0.5645(2) 0.1391(3) 0.0610(8) Uani 1 1 d . . . . .
H14 H 0.756265 0.597632 0.113591 0.073 Uiso 1 1 calc R U . . .
C15 C 0.6968(3) 0.4849(2) 0.1060(3) 0.0606(8) Uani 1 1 d . . . . .
H15 H 0.739035 0.462696 0.059557 0.073 Uiso 1 1 calc R U . . .
C16 C 0.6250(2) 0.4370(2) 0.1394(2) 0.0528(7) Uani 1 1 d . . . . .
H16 H 0.616769 0.382307 0.113963 0.063 Uiso 1 1 calc R U . . .
C21 C 0.17631(16) 0.49559(12) 0.34172(18) 0.0270(4) Uani 1 1 d . . . . .
C22 C 0.21867(18) 0.50770(14) 0.46512(19) 0.0341(5) Uani 1 1 d . . . . .
H22 H 0.286394 0.487280 0.505963 0.041 Uiso 1 1 calc R U . . .
C23 C 0.1604(2) 0.55021(15) 0.5280(2) 0.0404(5) Uani 1 1 d . . . . .
H23 H 0.188634 0.559034 0.612542 0.049 Uiso 1 1 calc R U . . .
C24 C 0.0615(2) 0.57987(15) 0.4688(2) 0.0402(5) Uani 1 1 d . . . . .
H24 H 0.022973 0.608718 0.513603 0.048 Uiso 1 1 calc R U . . .
C25 C 0.01735(18) 0.56828(14) 0.3449(2) 0.0343(5) Uani 1 1 d . . . . .
H25 H -0.050288 0.588852 0.304073 0.041 Uiso 1 1 calc R U . . .
C26 C 0.07629(16) 0.52557(13) 0.28422(18) 0.0276(4) Uani 1 1 d . . . . .
C31 C 0.25751(16) 0.36530(13) 0.28413(19) 0.0309(4) Uani 1 1 d . . . . .
H31 H 0.262734 0.336218 0.209894 0.037 Uiso 1 1 calc R U . . .
C32 C 0.2005(2) 0.31376(14) 0.3512(2) 0.0392(5) Uani 1 1 d . . . . .
C33 C 0.2472(3) 0.27418(16) 0.4523(3) 0.0514(7) Uani 1 1 d . . . . .
H33 H 0.206927 0.240102 0.488569 0.062 Uiso 1 1 calc R U . . .
C34 C 0.3590(3) 0.28279(18) 0.5073(3) 0.0581(8) Uani 1 1 d . . . . .
H34 H 0.393952 0.251066 0.575504 0.070 Uiso 1 1 calc R U . . .
C35 C 0.4122(2) 0.33587(15) 0.4609(2) 0.0460(6) Uani 1 1 d . . . . .
H35 H 0.485640 0.342156 0.496922 0.055 Uiso 1 1 calc R U . . .

loop_
_atom_site_aniso_label
_atom_site_aniso_U_11
_atom_site_aniso_U_22
_atom_site_aniso_U_33
_atom_site_aniso_U_23
_atom_site_aniso_U_13
_atom_site_aniso_U_12
Br 0.04653(18) 0.05302(19) 0.05749(19) 0.00923(13) 0.00329(13) -0.01822(12)
O1 0.0446(10) 0.0477(11) 0.0723(14) -0.0250(10) -0.0009(9) 0.0103(8)
O2 0.0291(8) 0.0382(8) 0.0394(9) -0.0106(7) -0.0038(7) -0.0019(6)
O3 0.0276(7) 0.0259(7) 0.0291(7) -0.0003(6) 0.0011(6) 0.0007(5)
O4 0.0229(7) 0.0409(8) 0.0209(7) -0.0023(6) -0.0007(5) 0.0010(6)
N1 0.0196(8) 0.0371(9) 0.0223(8) 0.0018(7) 0.0005(6) 0.0030(7)
N2 0.0321(10) 0.0364(10) 0.0340(10) 0.0031(8) -0.0123(8) 0.0037(8)
C1 0.0288(11) 0.0433(13) 0.0374(12) -0.0127(10) -0.0099(9) 0.0131(9)
C2 0.0234(10) 0.0344(11) 0.0314(11) -0.0050(9) -0.0064(8) 0.0043(8)
C3 0.0192(9) 0.0305(10) 0.0256(9) -0.0024(8) -0.0021(7) 0.0028(7)
C4 0.0219(9) 0.0285(10) 0.0206(9) 0.0002(7) -0.0038(7) -0.0003(7)
C5 0.0191(9) 0.0298(10) 0.0220(9) 0.0013(7) -0.0012(7) -0.0016(7)
C6 0.0200(9) 0.0326(10) 0.0301(10) -0.0033(8) 0.0044(8) -0.0012(8)
C7 0.0373(11) 0.0254(10) 0.0362(11) 0.0006(8) 0.0079(9) 0.0010(8)
C8 0.0517(14) 0.0369(13) 0.0482(14) -0.0056(11) 0.0163(12) 0.0092(11)
C9 0.0512(15) 0.0363(13) 0.0559(16) 0.0017(11) 0.0188(12) -0.0087(11)
C10 0.0489(14) 0.0344(12) 0.0466(14) 0.0063(10) -0.0014(12) 0.0061(10)
C11 0.0294(11) 0.0550(14) 0.0299(11) -0.0053(10) -0.0018(9) 0.0141(10)
C12 0.0376(12) 0.0576(16) 0.0439(14) -0.0107(12) 0.0132(11) 0.0053(11)
C13 0.0549(17) 0.0634(19) 0.0612(18) -0.0032(15) 0.0263(14) 0.0013(14)
C14 0.0546(17) 0.084(2) 0.0514(16) 0.0136(16) 0.0264(14) 0.0150(16)
C15 0.0619(18) 0.086(2) 0.0401(14) 0.0102(15) 0.0248(13) 0.0301(17)
C16 0.0556(16) 0.0637(18) 0.0351(13) -0.0049(12) 0.0064(12) 0.0273(14)
C21 0.0288(10) 0.0256(9) 0.0238(10) 0.0008(8) 0.0026(8) -0.0034(8)
C22 0.0389(12) 0.0355(11) 0.0226(10) 0.0000(8) 0.0000(9) -0.0064(9)
C23 0.0555(15) 0.0410(13) 0.0246(10) -0.0058(9) 0.0108(10) -0.0145(11)
C24 0.0526(14) 0.0356(12) 0.0389(12) -0.0074(10) 0.0236(11) -0.0099(10)
C25 0.0337(11) 0.0339(11) 0.0381(12) -0.0002(9) 0.0148(9) -0.0028(9)
C26 0.0284(10) 0.0287(10) 0.0246(10) 0.0017(8) 0.0058(8) -0.0039(8)
C31 0.0294(10) 0.0283(10) 0.0269(10) -0.0009(8) -0.0056(8) 0.0011(8)
C32 0.0475(13) 0.0294(11) 0.0343(12) 0.0014(9) 0.0008(10) -0.0032(10)
C33 0.0718(19) 0.0345(13) 0.0406(14) 0.0080(11) 0.0038(13) -0.0003(12)
C34 0.071(2) 0.0481(15) 0.0403(14) 0.0141(12) -0.0084(13) 0.0121(14)
C35 0.0462(14) 0.0390(13) 0.0368(13) 0.0000(10) -0.0145(11) 0.0127(11)

loop_
_atom_type_symbol
_atom_type_description
_atom_type_scat_dispersion_real
_atom_type_scat_dispersion_imag
_atom_type_scat_source
C C 0.0181 0.0091 'International Tables Vol C Tables 4.2.6.8 and 6.1.1.4'
H H 0.0000 0.0000 'International Tables Vol C Tables 4.2.6.8 and 6.1.1.4'
N N 0.0311 0.0180 'International Tables Vol C Tables 4.2.6.8 and 6.1.1.4'
O O 0.0492 0.0322 'International Tables Vol C Tables 4.2.6.8 and 6.1.1.4'
Br Br -0.6763 1.2805 'International Tables Vol C Tables 4.2.6.8 and 6.1.1.4'

loop_
_geom_angle_atom_site_label_1
_geom_angle_atom_site_label_2
_geom_angle_atom_site_label_3
_geom_angle
_geom_angle_site_symmetry_1
_geom_angle_site_symmetry_3
_geom_angle_publ_flag
C6 O3 C7 122.57(16) . . ?
C5 N1 C26 111.83(16) . . ?
C35 N2 C2 124.4(2) . . ?
C35 N2 C31 124.0(2) . . ?
C2 N2 C31 111.29(17) . . ?
O1 C1 C11 121.6(2) . . ?
O1 C1 C2 117.7(3) . . ?
C11 C1 C2 120.8(2) . . ?
N2 C2 C1 111.96(19) . . ?
N2 C2 C3 103.47(17) . . ?
C1 C2 C3 109.92(18) . . ?
C6 C3 C2 115.09(17) . . ?
C6 C3 C4 111.10(16) . . ?
C2 C3 C4 105.70(17) . . ?
C21 C4 C5 102.23(16) . . ?
C21 C4 C31 115.21(17) . . ?
C5 C4 C31 115.79(16) . . ?
C21 C4 C3 115.31(16) . . ?
C5 C4 C3 109.11(16) . . ?
C31 C4 C3 99.65(16) . . ?
O4 C5 N1 126.54(17) . . ?
O4 C5 C4 125.47(18) . . ?
N1 C5 C4 107.96(16) . . ?
O2 C6 O3 126.7(2) . . ?
O2 C6 C3 125.17(19) . . ?
O3 C6 C3 108.17(16) . . ?
O3 C7 C8 110.39(19) . . ?
O3 C7 C9 108.47(19) . . ?
C8 C7 C9 112.6(2) . . ?
O3 C7 C10 101.55(17) . . ?
C8 C7 C10 111.6(2) . . ?
C9 C7 C10 111.6(2) . . ?
C12 C11 C16 118.4(3) . . ?
C12 C11 C1 123.4(2) . . ?
C16 C11 C1 118.3(3) . . ?
C11 C12 C13 120.4(3) . . ?
C14 C13 C12 120.2(3) . . ?
C15 C14 C13 119.8(3) . . ?
C14 C15 C16 120.6(3) . . ?
C15 C16 C11 120.6(3) . . ?
C22 C21 C26 119.4(2) . . ?
C22 C21 C4 131.9(2) . . ?
C26 C21 C4 108.71(17) . . ?
C21 C22 C23 118.9(2) . . ?
C24 C23 C22 120.7(2) . . ?
C23 C24 C25 121.4(2) . . ?
C26 C25 C24 117.0(2) . . ?
C25 C26 C21 122.6(2) . . ?
C25 C26 N1 128.1(2) . . ?
C21 C26 N1 109.24(18) . . ?
N2 C31 C32 108.76(18) . . ?
N2 C31 C4 100.58(16) . . ?
C32 C31 C4 118.88(19) . . ?
C33 C32 C31 124.0(2) . . ?
C33 C32 Br 121.1(2) . . ?
C31 C32 Br 114.62(16) . . ?
C32 C33 C34 120.1(3) . . ?
C35 C34 C33 118.9(2) . . ?
C34 C35 N2 121.3(2) . . ?

loop_
_geom_bond_atom_site_label_1
_geom_bond_atom_site_label_2
_geom_bond_distance
_geom_bond_site_symmetry_2
_geom_bond_publ_flag
Br C32 1.896(3) . ?
O1 C1 1.214(3) . ?
O2 C6 1.207(3) . ?
O3 C6 1.326(3) . ?
O3 C7 1.486(2) . ?
O4 C5 1.223(2) . ?
N1 C5 1.352(3) . ?
N1 C26 1.406(3) . ?
N2 C35 1.362(3) . ?
N2 C2 1.435(3) . ?
N2 C31 1.463(3) . ?
C1 C11 1.481(4) . ?
C1 C2 1.545(3) . ?
C2 C3 1.551(3) . ?
C3 C6 1.514(3) . ?
C3 C4 1.564(3) . ?
C4 C21 1.502(3) . ?
C4 C5 1.541(2) . ?
C4 C31 1.555(3) . ?
C7 C8 1.515(3) . ?
C7 C9 1.515(3) . ?
C7 C10 1.516(3) . ?
C11 C12 1.387(4) . ?
C11 C16 1.404(4) . ?
C12 C13 1.389(4) . ?
C13 C14 1.381(4) . ?
C14 C15 1.371(5) . ?
C15 C16 1.373(5) . ?
C21 C22 1.386(3) . ?
C21 C26 1.395(3) . ?
C22 C23 1.389(4) . ?
C23 C24 1.385(4) . ?
C24 C25 1.393(3) . ?
C25 C26 1.380(3) . ?
C31 C32 1.491(3) . ?
C32 C33 1.327(4) . ?
C33 C34 1.444(5) . ?
C34 C35 1.330(5) . ?

loop_
_geom_torsion_atom_site_label_1
_geom_torsion_atom_site_label_2
_geom_torsion_atom_site_label_3
_geom_torsion_atom_site_label_4
_geom_torsion
_geom_torsion_site_symmetry_1
_geom_torsion_site_symmetry_2
_geom_torsion_site_symmetry_3
_geom_torsion_site_symmetry_4
_geom_torsion_publ_flag
C35 N2 C2 C1 75.2(3) . . . . ?
C31 N2 C2 C1 -98.5(2) . . . . ?
C35 N2 C2 C3 -166.5(2) . . . . ?
C31 N2 C2 C3 19.8(2) . . . . ?
O1 C1 C2 N2 13.1(3) . . . . ?
C11 C1 C2 N2 -167.53(19) . . . . ?
O1 C1 C2 C3 -101.3(2) . . . . ?
C11 C1 C2 C3 78.1(2) . . . . ?
N2 C2 C3 C6 132.09(19) . . . . ?
C1 C2 C3 C6 -108.2(2) . . . . ?
N2 C2 C3 C4 9.1(2) . . . . ?
C1 C2 C3 C4 128.81(19) . . . . ?
C6 C3 C4 C21 -33.3(2) . . . . ?
C2 C3 C4 C21 92.23(19) . . . . ?
C6 C3 C4 C5 81.1(2) . . . . ?
C2 C3 C4 C5 -153.44(16) . . . . ?
C6 C3 C4 C31 -157.21(16) . . . . ?
C2 C3 C4 C31 -31.71(19) . . . . ?
C26 N1 C5 O4 -178.9(2) . . . . ?
C26 N1 C5 C4 -1.0(2) . . . . ?
C21 C4 C5 O4 179.3(2) . . . . ?
C31 C4 C5 O4 -54.6(3) . . . . ?
C3 C4 C5 O4 56.7(3) . . . . ?
C21 C4 C5 N1 1.4(2) . . . . ?
C31 C4 C5 N1 127.45(19) . . . . ?
C3 C4 C5 N1 -121.18(18) . . . . ?
C7 O3 C6 O2 2.4(3) . . . . ?
C7 O3 C6 C3 -178.71(17) . . . . ?
C2 C3 C6 O2 -12.7(3) . . . . ?
C4 C3 C6 O2 107.4(2) . . . . ?
C2 C3 C6 O3 168.40(18) . . . . ?
C4 C3 C6 O3 -71.5(2) . . . . ?
C6 O3 C7 C8 -55.1(3) . . . . ?
C6 O3 C7 C9 68.7(3) . . . . ?
C6 O3 C7 C10 -173.6(2) . . . . ?
O1 C1 C11 C12 -175.6(2) . . . . ?
C2 C1 C11 C12 5.1(3) . . . . ?
O1 C1 C11 C16 4.0(3) . . . . ?
C2 C1 C11 C16 -175.3(2) . . . . ?
C16 C11 C12 C13 0.6(4) . . . . ?
C1 C11 C12 C13 -179.8(3) . . . . ?
C11 C12 C13 C14 -0.3(5) . . . . ?
C12 C13 C14 C15 -0.9(5) . . . . ?
C13 C14 C15 C16 1.9(5) . . . . ?
C14 C15 C16 C11 -1.7(4) . . . . ?
C12 C11 C16 C15 0.4(4) . . . . ?
C1 C11 C16 C15 -179.2(2) . . . . ?
C5 C4 C21 C22 177.8(2) . . . . ?
C31 C4 C21 C22 51.3(3) . . . . ?
C3 C4 C21 C22 -64.0(3) . . . . ?
C5 C4 C21 C26 -1.3(2) . . . . ?
C31 C4 C21 C26 -127.74(18) . . . . ?
C3 C4 C21 C26 116.94(18) . . . . ?
C26 C21 C22 C23 -0.6(3) . . . . ?
C4 C21 C22 C23 -179.6(2) . . . . ?
C21 C22 C23 C24 0.2(3) . . . . ?
C22 C23 C24 C25 -0.1(4) . . . . ?
C23 C24 C25 C26 0.4(3) . . . . ?
C24 C25 C26 C21 -0.8(3) . . . . ?
C24 C25 C26 N1 178.4(2) . . . . ?
C22 C21 C26 C25 1.0(3) . . . . ?
C4 C21 C26 C25 -179.86(19) . . . . ?
C22 C21 C26 N1 -178.39(19) . . . . ?
C4 C21 C26 N1 0.8(2) . . . . ?
C5 N1 C26 C25 -179.2(2) . . . . ?
C5 N1 C26 C21 0.1(2) . . . . ?
C35 N2 C31 C32 20.2(3) . . . . ?
C2 N2 C31 C32 -166.10(19) . . . . ?
C35 N2 C31 C4 145.8(2) . . . . ?
C2 N2 C31 C4 -40.5(2) . . . . ?
C21 C4 C31 N2 -82.0(2) . . . . ?
C5 C4 C31 N2 158.81(18) . . . . ?
C3 C4 C31 N2 42.01(19) . . . . ?
C21 C4 C31 C32 36.5(3) . . . . ?
C5 C4 C31 C32 -82.7(2) . . . . ?
C3 C4 C31 C32 160.47(18) . . . . ?
N2 C31 C32 C33 -14.7(3) . . . . ?
C4 C31 C32 C33 -128.9(3) . . . . ?
N2 C31 C32 Br 171.38(15) . . . . ?
C4 C31 C32 Br 57.3(2) . . . . ?
C31 C32 C33 C34 3.2(4) . . . . ?
Br C32 C33 C34 176.7(2) . . . . ?
C32 C33 C34 C35 5.6(5) . . . . ?
C33 C34 C35 N2 -0.4(4) . . . . ?
C2 N2 C35 C34 173.2(3) . . . . ?
C31 N2 C35 C34 -13.9(4) . . . . ?
